data_1568074
loop_
_publ_author_name
'Turley, Andrew T.'
'Hanson-Heine, Magnus W D'
'Argent, Stephen P.'
'Hu, Yaoyang'
'Jones, Thomas A.'
'Fay, Michael'
'Woodward, Simon'

_publ_section_title
;
 Catalysis enabled synthesis, structures, and reactivities of fluorinated
 S<sub>8</sub>-corona[<i>n</i>]arenes (<i>n</i> = 8-12).
;
_journal_issue 1
_journal_name_full 'Chemical science'
_journal_page_first 70
_journal_page_last 77
_journal_paper_doi 10.1039/d2sc05348a
_journal_volume 14
_journal_year 2022
_chemical_absolute_configuration ad
_chemical_formula_moiety 'C48 H16 F16 S8, 3[C6H14]'
_chemical_formula_sum 'C66 H58 F16 S8'
_chemical_formula_weight 1411.60
_space_group_crystal_system orthorhombic
_space_group_IT_number 33
_space_group_name_Hall 'P 2c -2n'
_space_group_name_H-M_alt 'P n a 21'
_atom_sites_solution_hydrogens geom
_atom_sites_solution_primary dual
_audit_creation_date 2022-05-25
_audit_creation_method
;
Olex2 1.5
(compiled 2022.04.07 svn.rca3783a0 for OlexSys, GUI svn.r6498)
;
_audit_update_record
;
2022-05-26 deposited with the CCDC.	2022-11-28 downloaded from the CCDC.
;
_cell_angle_alpha 90
_cell_angle_beta 90
_cell_angle_gamma 90
_cell_formula_units_Z 4
_cell_length_a 34.3683(7)
_cell_length_b 28.4432(5)
_cell_length_c 5.44470(10)
_cell_measurement_reflns_used 9010
_cell_measurement_temperature 100(2)
_cell_measurement_theta_max 19.038426364171805
_cell_measurement_theta_min 0.8971284506740053
_cell_volume 5322.44(17)
_computing_data_collection 'GDA - generic data acquisition software'
_computing_data_reduction
;
aimless (Evans, P. R. and Murshudov, G. N., 2013)
ccp4 (Winn, M. D. et al., 2011)
DIALS 3.3.3-g5efb02d60-release (Winter, G. et al., 2018)
pointless (Evans, P., 2006)
XIA2 3.3.3 (Winter, G., 2010)
;
_computing_molecular_graphics 'Olex2 1.5 (Dolomanov et al., 2009)'
_computing_publication_material 'Olex2 1.5 (Dolomanov et al., 2009)'
_computing_structure_refinement 'SHELXL 2018/3 (Sheldrick, 2015)'
_computing_structure_solution 'SHELXT 2018/2 (Sheldrick, 2018)'
_diffrn_ambient_environment 'N2 gas'
_diffrn_ambient_temperature 100(2)
_diffrn_crystal_treatment 'flash frozen in gaseous N2'
_diffrn_detector 'Photon counting pixel array'
_diffrn_detector_type 'Dectris PILATUS 2M'
_diffrn_measured_fraction_theta_full 0.997
_diffrn_measured_fraction_theta_max 0.997
_diffrn_measurement_device 'Fixed \c 3-circle diffractometer'
_diffrn_measurement_device_type 'Fluid Film Devices'
_diffrn_measurement_method 'shutterless scans'
_diffrn_measurement_specimen_support 'MiTeGen micromount'
_diffrn_radiation_monochromator 'Silicon 111'
_diffrn_radiation_type synchrotron
_diffrn_radiation_wavelength 0.6889
_diffrn_reflns_av_R_equivalents 0.0730
_diffrn_reflns_av_unetI/netI 0.0456
_diffrn_reflns_Laue_measured_fraction_full 0.997
_diffrn_reflns_Laue_measured_fraction_max 0.997
_diffrn_reflns_limit_h_max 34
_diffrn_reflns_limit_h_min -34
_diffrn_reflns_limit_k_max 28
_diffrn_reflns_limit_k_min -28
_diffrn_reflns_limit_l_max 5
_diffrn_reflns_limit_l_min -5
_diffrn_reflns_number 42986
_diffrn_reflns_point_group_measured_fraction_full 0.998
_diffrn_reflns_point_group_measured_fraction_max 0.998
_diffrn_reflns_theta_full 20.147
_diffrn_reflns_theta_max 20.147
_diffrn_reflns_theta_min 0.901
_diffrn_source Synchrotron
_diffrn_source_details 'Allan et al. (2017)'
_diffrn_source_type 'Diamond Light Source Beamline I19-1'
_exptl_absorpt_coefficient_mu 0.408
_exptl_crystal_colour colourless
_exptl_crystal_colour_primary colourless
_exptl_crystal_density_diffrn 1.762
_exptl_crystal_description needle
_exptl_crystal_F_000 2904
_exptl_crystal_recrystallization_method 'Re-crystallisation from solvent: dichloromethane, hexane'
_exptl_crystal_size_max 0.2
_exptl_crystal_size_mid 0.015
_exptl_crystal_size_min 0.01
_refine_diff_density_max 0.233
_refine_diff_density_min -0.242
_refine_diff_density_rms 0.051
_refine_ls_abs_structure_details
;
 Flack x determined using 1475 quotients [(I+)-(I-)]/[(I+)+(I-)]
 (Parsons, Flack and Wagner, Acta Cryst. B69 (2013) 249-259).
;
_refine_ls_abs_structure_Flack -0.01(6)
_refine_ls_extinction_method none
_refine_ls_goodness_of_fit_ref 1.030
_refine_ls_hydrogen_treatment constr
_refine_ls_matrix_type full
_refine_ls_number_parameters 649
_refine_ls_number_reflns 5593
_refine_ls_number_restraints 1893
_refine_ls_restrained_S_all 0.977
_refine_ls_R_factor_all 0.0777
_refine_ls_R_factor_gt 0.0612
_refine_ls_shift/su_max 0.003
_refine_ls_shift/su_mean 0.000
_refine_ls_structure_factor_coef Fsqd
_refine_ls_weighting_details 'w=1/[\s^2^(Fo^2^)+(0.1390P)^2^] where P=(Fo^2^+2Fc^2^)/3'
_refine_ls_weighting_scheme calc
_refine_ls_wR_factor_gt 0.1794
_refine_ls_wR_factor_ref 0.1926
_reflns_Friedel_coverage 0.760
_reflns_Friedel_fraction_full 1.000
_reflns_Friedel_fraction_max 1.000
_reflns_number_gt 4168
_reflns_number_total 5593
_reflns_threshold_expression 'I > 2\s(I)'
_cod_data_source_file d2sc05348a4.cif
_cod_data_source_block 1a-Hexane
_cod_depositor_comments 'Adding full bibliography for 1568074--1568079.cif.'
_cod_database_code 1568074
_nottingham_internal_coll_name OATSWB
_nottingham_internal_coll_number 18923
_nottingham_internal_coll_client AT/SW
_nottingham_internal_coll_type custom
_nottingham_internal_coll_frame_method 'fine \w scans'
_nottingham_internal_coll_frame_time 0.2
_nottingham_internal_coll_frame_width 0.01
_nottingham_internal_coll_user pczspa
_nottingham_internal_coll_date 04/03/2021
_nottingham_internal_coll_location DLS
_nottingham_internal_coll_instrument i19-EH1
_nottingham_internal_process_date 12/05/2021
_nottingham_internal_process_user pczspa
_nottingham_internal_solution_date 12/05/2021
_nottingham_internal_solution_user pczspa
_nottingham_internal_refinement_date 13/05/2021
_nottingham_internal_refinement_user pczspa
_nottingham_internal_validation_date 13/05/2021
_nottingham_internal_validation_user pczspa
_nottingham_internal_archive_date 13/05/2021
_shelx_shelxl_version_number 2018/3
_shelx_space_group_comment
;
The symmetry employed for this shelxl refinement is uniquely defined
by the following loop, which should always be used as a source of
symmetry information in preference to the above space-group names.
They are only intended as comments.
;
_olex2_refinement_description
;
1. Fixed Uiso
 At 1.2 times of:
  All C(H) groups
2. Restrained distances
 S8-C14 \\sim S8-C21 \\sim S7-C24 \\sim S7-C31 \\sim S6-C34 \\sim S6-C41 \\sim
S5-C44 \\sim S5-C51 \\sim S4-
 C54 \\sim S4-C61 \\sim S3-C64 \\sim S3-C71 \\sim S2-C74 \\sim S2-C81 \\sim
S1-C84 \\sim S1-C11
 with sigma of 0.02
 F30-C26 \\sim F29-C25 \\sim F27-C22 \\sim F28-C23 \\sim F47-C42 \\sim F48-C43
\\sim F50-C46 \\sim F49-C45
 \\sim F67-C62 \\sim F68-C63 \\sim F69-C65 \\sim F70-C66 \\sim F87-C82 \\sim
F88-C83 \\sim F89-C85 \\sim F90-C86
 with sigma of 0.02
3. Restrained planarity
 C21, C22, C23, C24, C25, C26, F27, F28, F29, F30
 with sigma of 0.1
 C81, C82, C83, C84, C85, C86, F87, F88, F89, F90
 with sigma of 0.1
 C61, C62, C63, C64, C65, C66, F67, F68, F69, F70
 with sigma of 0.1
 C41, C42, C43, C44, C45, C46, F47, F48, F49, F50
 with sigma of 0.1
4. Uiso/Uaniso restraints and constraints
All non-hydrogen atoms have similar U: within 2A with sigma of 0.04 and sigma
for terminal atoms of 0.08 within 2A
5. Rigid body (RIGU) restrains
 All non-hydrogen atoms
 with sigma for 1-2 distances of 0.004 and sigma for 1-3 distances of 0.004
6. Same fragment restrains
{C11, C16, C15, C14, C13, C12} sigma for 1-2: 0.02, 1-3: 0.04
{C14, C15, C16, C11, C12, C13} sigma for 1-2: 0.02, 1-3: 0.04
{C14, C13, C12, C11, C16, C15} sigma for 1-2: 0.02, 1-3: 0.04
as in
{C11, C12, C13, C14, C15, C16}
{C21, C26, C25, C24, C23, C22} sigma for 1-2: 0.02, 1-3: 0.04
{C24, C25, C26, C21, C22, C23} sigma for 1-2: 0.02, 1-3: 0.04
{C24, C23, C22, C21, C26, C25} sigma for 1-2: 0.02, 1-3: 0.04
as in
{C21, C22, C23, C24, C25, C26}
{C11, C12, C13, C14, C15, C16} sigma for 1-2: 0.02, 1-3: 0.04
{C11, C16, C15, C14, C13, C12} sigma for 1-2: 0.02, 1-3: 0.04
{C14, C15, C16, C11, C12, C13} sigma for 1-2: 0.02, 1-3: 0.04
{C14, C13, C12, C11, C16, C15} sigma for 1-2: 0.02, 1-3: 0.04
as in
{C31, C32, C33, C34, C35, C36}
{C21, C22, C23, C24, C25, C26} sigma for 1-2: 0.02, 1-3: 0.04
{C21, C26, C25, C24, C23, C22} sigma for 1-2: 0.02, 1-3: 0.04
{C24, C25, C26, C21, C22, C23} sigma for 1-2: 0.02, 1-3: 0.04
{C24, C23, C22, C21, C26, C25} sigma for 1-2: 0.02, 1-3: 0.04
as in
{C41, C42, C43, C44, C45, C46}
{C11, C12, C13, C14, C15, C16} sigma for 1-2: 0.02, 1-3: 0.04
{C11, C16, C15, C14, C13, C12} sigma for 1-2: 0.02, 1-3: 0.04
{C14, C15, C16, C11, C12, C13} sigma for 1-2: 0.02, 1-3: 0.04
{C14, C13, C12, C11, C16, C15} sigma for 1-2: 0.02, 1-3: 0.04
as in
{C51, C52, C53, C54, C55, C56}
{C21, C22, C23, C24, C25, C26} sigma for 1-2: 0.02, 1-3: 0.04
{C21, C26, C25, C24, C23, C22} sigma for 1-2: 0.02, 1-3: 0.04
{C24, C25, C26, C21, C22, C23} sigma for 1-2: 0.02, 1-3: 0.04
{C24, C23, C22, C21, C26, C25} sigma for 1-2: 0.02, 1-3: 0.04
as in
{C61, C62, C63, C64, C65, C66}
{C11, C12, C13, C14, C15, C16} sigma for 1-2: 0.02, 1-3: 0.04
{C11, C16, C15, C14, C13, C12} sigma for 1-2: 0.02, 1-3: 0.04
{C14, C15, C16, C11, C12, C13} sigma for 1-2: 0.02, 1-3: 0.04
{C14, C13, C12, C11, C16, C15} sigma for 1-2: 0.02, 1-3: 0.04
as in
{C71, C72, C73, C74, C75, C76}
{C21, C22, C23, C24, C25, C26} sigma for 1-2: 0.02, 1-3: 0.04
{C21, C26, C25, C24, C23, C22} sigma for 1-2: 0.02, 1-3: 0.04
{C24, C25, C26, C21, C22, C23} sigma for 1-2: 0.02, 1-3: 0.04
{C24, C23, C22, C21, C26, C25} sigma for 1-2: 0.02, 1-3: 0.04
as in
{C81, C82, C83, C84, C85, C86}
7.a Aromatic/amide H refined with riding coordinates:
 C12(H12), C13(H13), C15(H15), C16(H16), C32(H32), C33(H33), C35(H35),
 C36(H36), C52(H52), C53(H53), C55(H55), C56(H56), C72(H72), C73(H73), C75(H75),
  C76(H76)
;
_smtbx_masks_void_probe_radius 1.2
_smtbx_masks_void_truncation_radius 1.2
_olex2_submission_special_instructions 'No special instructions were received'

loop_
_space_group_symop_operation_xyz
'x, y, z'
'-x, -y, z+1/2'
'x+1/2, -y+1/2, z'
'-x+1/2, y+1/2, z+1/2'

loop_
_atom_site_label
_atom_site_type_symbol
_atom_site_fract_x
_atom_site_fract_y
_atom_site_fract_z
_atom_site_U_iso_or_equiv
_atom_site_adp_type
_atom_site_occupancy
_atom_site_site_symmetry_order
_atom_site_calc_flag
_atom_site_refinement_flags_posn
_atom_site_refinement_flags_adp
_atom_site_refinement_flags_occupancy
_atom_site_disorder_assembly
_atom_site_disorder_group
S1 S 0.09264(13) 0.22280(13) 0.6058(9) 0.1476(16) Uani 1 1 d D U . . .
S2 S 0.24531(15) 0.22157(16) -0.0421(8) 0.1529(16) Uani 1 1 d D U . . .
S3 S 0.40192(14) 0.18091(12) 0.5451(9) 0.1556(18) Uani 1 1 d D U . . .
S4 S 0.51411(9) 0.35755(14) 0.3637(8) 0.1277(13) Uani 1 1 d D U . . .
S5 S 0.41955(8) 0.53858(12) 0.6712(7) 0.1063(10) Uani 1 1 d D U . . .
S6 S 0.27578(10) 0.54896(17) -0.0556(7) 0.1339(14) Uani 1 1 d D U . . .
S7 S 0.12358(9) 0.57776(11) 0.5749(8) 0.1152(11) Uani 1 1 d D U . . .
S8 S 0.00978(9) 0.40957(13) 0.2877(9) 0.1307(14) Uani 1 1 d D U . . .
C11 C 0.0715(4) 0.2746(4) 0.497(2) 0.114(4) Uani 1 1 d D U . . .
C12 C 0.0841(3) 0.2993(4) 0.287(2) 0.110(4) Uani 1 1 d D U . . .
H12 H 0.104585 0.287458 0.187090 0.132 Uiso 1 1 calc R U . . .
C13 C 0.0656(3) 0.3418(4) 0.229(2) 0.100(3) Uani 1 1 d D U . . .
H13 H 0.074033 0.359670 0.091461 0.120 Uiso 1 1 calc R U . . .
C14 C 0.0349(3) 0.3578(3) 0.371(2) 0.107(3) Uani 1 1 d D U . . .
C15 C 0.0223(4) 0.3357(5) 0.579(3) 0.133(4) Uani 1 1 d D U . . .
H15 H 0.001991 0.348502 0.676837 0.159 Uiso 1 1 calc R U . . .
C16 C 0.0405(4) 0.2932(5) 0.641(3) 0.135(4) Uani 1 1 d D U . . .
H16 H 0.032042 0.276475 0.782364 0.162 Uiso 1 1 calc R U . . .
C21 C 0.0447(3) 0.4522(4) 0.368(2) 0.109(3) Uani 1 1 d D U . . .
C22 C 0.0686(3) 0.4529(4) 0.570(2) 0.118(4) Uani 1 1 d D U . . .
C23 C 0.0924(3) 0.4902(4) 0.628(2) 0.105(3) Uani 1 1 d D U . . .
C24 C 0.0943(3) 0.5302(4) 0.482(2) 0.105(3) Uani 1 1 d D U . . .
C25 C 0.0694(3) 0.5302(4) 0.283(2) 0.111(3) Uani 1 1 d D U . . .
C26 C 0.0467(3) 0.4919(4) 0.222(2) 0.109(3) Uani 1 1 d D U . . .
F27 F 0.0682(3) 0.4165(2) 0.7295(16) 0.147(3) Uani 1 1 d D U . . .
F28 F 0.1144(2) 0.4857(2) 0.8352(16) 0.138(3) Uani 1 1 d D U . . .
F29 F 0.0704(2) 0.5677(3) 0.1316(17) 0.142(3) Uani 1 1 d D U . . .
F30 F 0.0251(2) 0.4949(3) 0.0154(18) 0.147(3) Uani 1 1 d D U . . .
C31 C 0.1662(3) 0.5647(4) 0.406(2) 0.099(3) Uani 1 1 d D U . . .
C32 C 0.1687(3) 0.5347(6) 0.203(3) 0.140(5) Uani 1 1 d D U . . .
H32 H 0.146608 0.516811 0.155137 0.167 Uiso 1 1 calc R U . . .
C33 C 0.2025(3) 0.5306(5) 0.071(3) 0.121(4) Uani 1 1 d D U . . .
H33 H 0.203235 0.510651 -0.069271 0.145 Uiso 1 1 calc R U . . .
C34 C 0.2350(3) 0.5547(5) 0.137(2) 0.117(4) Uani 1 1 d D U . . .
C35 C 0.2335(3) 0.5846(5) 0.338(3) 0.118(4) Uani 1 1 d D U . . .
H35 H 0.255717 0.602399 0.382856 0.142 Uiso 1 1 calc R U . . .
C36 C 0.1994(3) 0.5883(4) 0.473(3) 0.123(4) Uani 1 1 d D U . . .
H36 H 0.198999 0.607706 0.614710 0.148 Uiso 1 1 calc R U . . .
C41 C 0.3145(3) 0.5442(4) 0.152(2) 0.105(3) Uani 1 1 d D U . . .
C42 C 0.3154(3) 0.5128(4) 0.345(2) 0.096(3) Uani 1 1 d D U . . .
C43 C 0.3470(3) 0.5106(3) 0.5017(19) 0.093(3) Uani 1 1 d D U . . .
C44 C 0.3790(2) 0.5401(3) 0.4771(18) 0.082(3) Uani 1 1 d D U . . .
C45 C 0.3777(3) 0.5704(3) 0.281(2) 0.092(3) Uani 1 1 d D U . . .
C46 C 0.3467(3) 0.5735(4) 0.127(2) 0.097(3) Uani 1 1 d D U . . .
F47 F 0.28585(16) 0.4853(2) 0.3917(14) 0.118(2) Uani 1 1 d D U . . .
F48 F 0.34669(16) 0.4806(2) 0.6926(12) 0.1052(19) Uani 1 1 d D U . . .
F49 F 0.40830(17) 0.5998(2) 0.2357(15) 0.122(2) Uani 1 1 d D U . . .
F50 F 0.3474(2) 0.6041(2) -0.0653(14) 0.128(2) Uani 1 1 d D U . . .
C51 C 0.4431(3) 0.4864(4) 0.5691(19) 0.094(3) Uani 1 1 d D U . . .
C52 C 0.4335(3) 0.4617(3) 0.360(2) 0.087(3) Uani 1 1 d D U . . .
H52 H 0.412616 0.471587 0.257991 0.104 Uiso 1 1 calc R U . . .
C53 C 0.4555(3) 0.4214(4) 0.300(2) 0.090(3) Uani 1 1 d D U . . .
H53 H 0.449227 0.403516 0.157868 0.108 Uiso 1 1 calc R U . . .
C54 C 0.4861(3) 0.4082(4) 0.449(2) 0.101(3) Uani 1 1 d D U . . .
C55 C 0.4949(3) 0.4325(4) 0.658(2) 0.103(3) Uani 1 1 d D U . . .
H55 H 0.515959 0.422707 0.758959 0.123 Uiso 1 1 calc R U . . .
C56 C 0.4730(3) 0.4716(4) 0.723(2) 0.098(3) Uani 1 1 d D U . . .
H56 H 0.478363 0.488113 0.871458 0.118 Uiso 1 1 calc R U . . .
C61 C 0.4812(3) 0.3114(4) 0.407(2) 0.115(4) Uani 1 1 d D U . . .
C62 C 0.4546(3) 0.3067(4) 0.601(2) 0.112(3) Uani 1 1 d D U . . .
C63 C 0.4311(3) 0.2688(4) 0.634(2) 0.114(3) Uani 1 1 d D U . . .
C64 C 0.4305(3) 0.2315(4) 0.476(2) 0.122(4) Uani 1 1 d D U . . .
C65 C 0.4574(4) 0.2358(4) 0.284(2) 0.127(4) Uani 1 1 d D U . . .
C66 C 0.4809(4) 0.2739(5) 0.254(2) 0.125(4) Uani 1 1 d D U . . .
F67 F 0.45328(19) 0.3410(2) 0.7767(13) 0.1128(19) Uani 1 1 d D U . . .
F68 F 0.4071(2) 0.2700(2) 0.8313(15) 0.129(2) Uani 1 1 d D U . . .
F69 F 0.4596(3) 0.1987(3) 0.1265(16) 0.173(4) Uani 1 1 d D U . . .
F70 F 0.5057(2) 0.2742(3) 0.0556(17) 0.166(4) Uani 1 1 d D U . . .
C71 C 0.3579(4) 0.1965(4) 0.393(3) 0.132(4) Uani 1 1 d D U . . .
C72 C 0.3553(4) 0.2229(6) 0.186(3) 0.162(6) Uani 1 1 d D U . . .
H72 H 0.378560 0.234958 0.116432 0.195 Uiso 1 1 calc R U . . .
C73 C 0.3202(4) 0.2330(6) 0.072(3) 0.154(5) Uani 1 1 d D U . . .
H73 H 0.319651 0.254551 -0.061416 0.184 Uiso 1 1 calc R U . . .
C74 C 0.2860(4) 0.2121(4) 0.151(3) 0.132(4) Uani 1 1 d D U . . .
C75 C 0.2870(5) 0.1847(5) 0.363(3) 0.151(5) Uani 1 1 d D U . . .
H75 H 0.263880 0.171000 0.426146 0.182 Uiso 1 1 calc R U . . .
C76 C 0.3228(5) 0.1777(5) 0.480(3) 0.144(5) Uani 1 1 d D U . . .
H76 H 0.323290 0.159301 0.625356 0.172 Uiso 1 1 calc R U . . .
C81 C 0.2046(4) 0.2200(4) 0.157(2) 0.130(4) Uani 1 1 d D U . . .
C82 C 0.2015(4) 0.2495(4) 0.358(2) 0.123(4) Uani 1 1 d D U . . .
C83 C 0.1680(4) 0.2501(4) 0.491(3) 0.135(4) Uani 1 1 d D U . . .
C84 C 0.1357(4) 0.2212(4) 0.433(3) 0.128(4) Uani 1 1 d D U . . .
C85 C 0.1394(4) 0.1958(4) 0.229(3) 0.134(4) Uani 1 1 d D U . . .
C86 C 0.1726(5) 0.1934(4) 0.093(2) 0.132(4) Uani 1 1 d D U . . .
F87 F 0.2321(2) 0.2772(2) 0.4198(16) 0.141(3) Uani 1 1 d D U . . .
F88 F 0.1666(2) 0.2780(2) 0.6859(16) 0.134(2) Uani 1 1 d D U . . .
F89 F 0.1103(2) 0.1665(2) 0.1510(17) 0.148(3) Uani 1 1 d D U . . .
F90 F 0.1759(3) 0.1641(3) -0.1019(17) 0.172(4) Uani 1 1 d D U . . .

loop_
_atom_site_aniso_label
_atom_site_aniso_U_11
_atom_site_aniso_U_22
_atom_site_aniso_U_33
_atom_site_aniso_U_23
_atom_site_aniso_U_13
_atom_site_aniso_U_12
S1 0.187(4) 0.105(2) 0.151(3) 0.043(2) -0.026(3) -0.049(2)
S2 0.176(4) 0.162(3) 0.120(3) 0.007(3) -0.043(3) 0.006(3)
S3 0.210(4) 0.086(2) 0.171(4) -0.004(2) -0.066(4) 0.029(2)
S4 0.0692(18) 0.179(3) 0.135(3) 0.001(3) 0.0120(18) 0.036(2)
S5 0.0773(17) 0.120(2) 0.122(2) -0.0225(19) -0.0007(17) -0.0135(15)
S6 0.093(2) 0.203(4) 0.106(2) -0.002(2) -0.0065(19) 0.022(2)
S7 0.0865(19) 0.103(2) 0.156(3) -0.018(2) 0.004(2) 0.0020(15)
S8 0.0766(19) 0.137(3) 0.178(4) -0.020(3) -0.017(2) -0.0076(18)
C11 0.130(9) 0.089(7) 0.123(9) 0.035(7) -0.033(7) -0.041(6)
C12 0.112(8) 0.121(8) 0.097(8) 0.027(7) -0.002(7) -0.008(6)
C13 0.094(7) 0.105(7) 0.101(8) 0.012(6) -0.014(6) -0.019(6)
C14 0.093(7) 0.104(7) 0.125(9) -0.011(6) 0.000(6) -0.043(6)
C15 0.108(9) 0.137(9) 0.154(11) 0.005(9) 0.007(8) -0.053(7)
C16 0.143(11) 0.139(10) 0.122(10) 0.008(8) 0.009(8) -0.068(8)
C21 0.080(7) 0.093(6) 0.153(10) -0.024(6) -0.015(7) 0.001(6)
C22 0.118(9) 0.093(7) 0.141(10) -0.005(7) -0.019(8) -0.004(6)
C23 0.087(7) 0.112(7) 0.116(8) -0.015(6) -0.011(6) 0.004(6)
C24 0.084(7) 0.098(7) 0.134(9) -0.017(6) -0.008(6) -0.004(6)
C25 0.086(7) 0.117(8) 0.129(9) 0.004(7) -0.012(7) 0.000(6)
C26 0.080(7) 0.117(8) 0.129(9) -0.015(7) -0.012(6) 0.013(6)
F27 0.208(8) 0.094(4) 0.140(6) 0.000(4) -0.035(6) -0.034(5)
F28 0.171(7) 0.093(4) 0.150(6) -0.010(4) -0.053(5) -0.015(4)
F29 0.136(6) 0.130(5) 0.161(7) 0.019(5) -0.030(6) -0.003(4)
F30 0.112(5) 0.153(6) 0.177(8) 0.001(6) -0.061(5) 0.011(5)
C31 0.093(6) 0.086(6) 0.118(8) 0.004(6) -0.004(7) 0.004(5)
C32 0.086(7) 0.192(13) 0.141(11) -0.043(9) 0.000(7) -0.019(8)
C33 0.090(7) 0.147(10) 0.127(9) -0.028(8) 0.000(7) 0.013(7)
C34 0.072(6) 0.148(10) 0.132(10) -0.003(7) -0.009(7) 0.006(6)
C35 0.089(7) 0.128(9) 0.137(10) -0.010(8) 0.006(7) -0.011(7)
C36 0.096(7) 0.126(9) 0.148(11) -0.024(8) 0.000(7) -0.001(7)
C41 0.070(6) 0.146(9) 0.100(8) 0.016(6) 0.006(6) 0.007(6)
C42 0.071(6) 0.107(7) 0.110(8) 0.002(6) 0.005(5) -0.020(5)
C43 0.071(6) 0.107(7) 0.100(8) 0.014(6) 0.005(5) -0.011(5)
C44 0.071(6) 0.084(6) 0.091(7) -0.011(5) 0.003(5) -0.008(4)
C45 0.062(5) 0.090(6) 0.124(8) -0.003(6) 0.010(5) 0.002(5)
C46 0.084(6) 0.106(7) 0.103(8) 0.015(6) 0.014(6) 0.013(5)
F47 0.072(3) 0.122(4) 0.160(6) -0.001(5) -0.003(4) -0.028(3)
F48 0.091(4) 0.114(4) 0.110(5) 0.026(4) 0.009(3) -0.015(3)
F49 0.092(4) 0.111(4) 0.163(6) 0.014(5) 0.031(4) -0.021(3)
F50 0.129(5) 0.116(5) 0.140(6) 0.048(4) 0.039(5) 0.023(4)
C51 0.060(6) 0.135(8) 0.087(6) 0.005(6) 0.006(5) -0.018(5)
C52 0.060(6) 0.099(7) 0.102(7) 0.004(6) 0.003(5) 0.000(5)
C53 0.064(6) 0.117(7) 0.090(7) 0.007(6) 0.007(5) -0.003(5)
C54 0.058(6) 0.139(8) 0.105(8) 0.006(6) 0.018(5) 0.002(6)
C55 0.070(7) 0.144(9) 0.094(7) 0.026(6) -0.001(6) -0.013(6)
C56 0.061(6) 0.140(8) 0.093(7) 0.003(6) -0.001(5) -0.030(5)
C61 0.102(8) 0.142(8) 0.100(8) -0.012(7) -0.010(6) 0.056(7)
C62 0.115(9) 0.107(7) 0.116(9) -0.012(7) 0.003(7) 0.034(6)
C63 0.131(10) 0.107(8) 0.105(8) -0.014(6) -0.010(7) 0.028(6)
C64 0.140(9) 0.101(7) 0.123(9) -0.013(6) -0.031(7) 0.060(7)
C65 0.150(11) 0.131(9) 0.099(9) -0.031(8) -0.028(7) 0.071(7)
C66 0.108(9) 0.158(10) 0.110(9) -0.017(8) -0.015(7) 0.077(7)
F67 0.120(5) 0.109(4) 0.110(5) -0.012(4) 0.024(4) 0.002(4)
F68 0.146(6) 0.112(5) 0.129(5) -0.017(4) 0.009(5) 0.001(4)
F69 0.211(9) 0.185(7) 0.124(6) -0.058(6) -0.046(6) 0.107(7)
F70 0.163(7) 0.203(8) 0.133(6) -0.004(6) 0.023(6) 0.107(6)
C71 0.188(11) 0.092(8) 0.115(9) -0.003(7) -0.052(9) 0.006(8)
C72 0.151(11) 0.196(15) 0.140(12) 0.055(10) -0.039(10) 0.001(11)
C73 0.146(10) 0.145(11) 0.170(14) 0.038(11) -0.029(10) 0.005(9)
C74 0.164(10) 0.108(9) 0.125(10) -0.003(7) -0.031(9) 0.002(8)
C75 0.201(13) 0.139(11) 0.115(10) 0.001(8) -0.039(10) -0.005(10)
C76 0.207(13) 0.111(10) 0.112(10) -0.001(8) -0.050(9) 0.007(10)
C81 0.151(10) 0.111(9) 0.128(10) 0.001(7) -0.017(9) 0.018(7)
C82 0.149(9) 0.084(7) 0.135(10) 0.003(7) -0.041(7) 0.015(7)
C83 0.156(10) 0.109(9) 0.140(11) -0.005(8) -0.021(8) 0.001(8)
C84 0.183(11) 0.077(7) 0.125(9) 0.029(6) -0.025(9) 0.001(7)
C85 0.187(11) 0.084(8) 0.129(10) 0.027(7) -0.045(8) -0.027(8)
C86 0.197(12) 0.093(8) 0.106(9) 0.013(7) -0.038(8) -0.009(8)
F87 0.157(6) 0.104(5) 0.162(7) 0.017(5) -0.039(6) -0.027(4)
F88 0.170(7) 0.086(4) 0.145(6) 0.002(4) -0.021(5) -0.013(4)
F89 0.170(6) 0.109(5) 0.164(7) 0.029(5) -0.051(6) -0.031(5)
F90 0.235(10) 0.145(6) 0.135(6) -0.025(5) -0.059(7) -0.002(6)

loop_
_atom_type_symbol
_atom_type_description
_atom_type_scat_dispersion_real
_atom_type_scat_dispersion_imag
_atom_type_scat_source
C C 0.0019 0.0015 'International Tables Vol C Tables 4.2.6.8 and 6.1.1.4'
F F 0.0124 0.0097 'International Tables Vol C Tables 4.2.6.8 and 6.1.1.4'
H H 0.0000 0.0000 'International Tables Vol C Tables 4.2.6.8 and 6.1.1.4'
S S 0.1048 0.1164 'International Tables Vol C Tables 4.2.6.8 and 6.1.1.4'

loop_
_geom_angle_atom_site_label_1
_geom_angle_atom_site_label_2
_geom_angle_atom_site_label_3
_geom_angle
_geom_angle_site_symmetry_1
_geom_angle_site_symmetry_3
_geom_angle_publ_flag
C84 S1 C11 101.0(6) . . ?
C81 S2 C74 104.9(7) . . ?
C64 S3 C71 99.8(6) . . ?
C61 S4 C54 102.8(5) . . ?
C44 S5 C51 101.2(5) . . ?
C41 S6 C34 103.3(6) . . ?
C24 S7 C31 99.3(5) . . ?
C21 S8 C14 100.2(5) . . ?
C12 C11 S1 124.6(10) . . ?
C12 C11 C16 119.4(10) . . ?
C16 C11 S1 115.9(9) . . ?
C11 C12 H12 120.9 . . ?
C13 C12 C11 118.2(11) . . ?
C13 C12 H12 120.9 . . ?
C12 C13 H13 119.9 . . ?
C14 C13 C12 120.2(10) . . ?
C14 C13 H13 119.9 . . ?
C13 C14 S8 120.1(9) . . ?
C15 C14 S8 116.2(10) . . ?
C15 C14 C13 123.6(11) . . ?
C14 C15 H15 121.5 . . ?
C14 C15 C16 117.1(12) . . ?
C16 C15 H15 121.5 . . ?
C11 C16 H16 119.3 . . ?
C15 C16 C11 121.4(12) . . ?
C15 C16 H16 119.3 . . ?
C22 C21 S8 128.0(10) . . ?
C22 C21 C26 114.7(9) . . ?
C26 C21 S8 117.0(9) . . ?
C23 C22 C21 123.4(10) . . ?
F27 C22 C21 119.8(10) . . ?
F27 C22 C23 116.8(10) . . ?
C22 C23 C24 121.8(10) . . ?
F28 C23 C22 116.5(10) . . ?
F28 C23 C24 121.7(10) . . ?
C23 C24 S7 119.3(9) . . ?
C25 C24 S7 125.6(9) . . ?
C25 C24 C23 114.8(9) . . ?
C26 C25 C24 122.7(10) . . ?
F29 C25 C24 117.5(10) . . ?
F29 C25 C26 119.5(11) . . ?
C25 C26 C21 122.4(10) . . ?
F30 C26 C21 120.1(11) . . ?
F30 C26 C25 117.5(11) . . ?
C32 C31 S7 126.2(8) . . ?
C36 C31 S7 116.6(9) . . ?
C36 C31 C32 117.1(10) . . ?
C31 C32 H32 119.4 . . ?
C33 C32 C31 121.2(11) . . ?
C33 C32 H32 119.4 . . ?
C32 C33 H33 119.5 . . ?
C34 C33 C32 121.0(11) . . ?
C34 C33 H33 119.5 . . ?
C33 C34 S6 116.8(10) . . ?
C33 C34 C35 119.1(10) . . ?
C35 C34 S6 123.9(9) . . ?
C34 C35 H35 120.1 . . ?
C36 C35 C34 119.8(11) . . ?
C36 C35 H35 120.1 . . ?
C31 C36 C35 121.6(12) . . ?
C31 C36 H36 119.2 . . ?
C35 C36 H36 119.2 . . ?
C42 C41 S6 123.8(8) . . ?
C42 C41 C46 116.5(9) . . ?
C46 C41 S6 119.6(8) . . ?
C43 C42 C41 121.0(8) . . ?
F47 C42 C41 121.3(9) . . ?
F47 C42 C43 117.7(9) . . ?
C42 C43 C44 122.4(9) . . ?
F48 C43 C42 119.9(8) . . ?
F48 C43 C44 117.6(9) . . ?
C43 C44 S5 123.8(8) . . ?
C45 C44 S5 120.9(7) . . ?
C45 C44 C43 115.3(8) . . ?
C46 C45 C44 123.2(8) . . ?
C46 C45 F49 116.9(9) . . ?
F49 C45 C44 119.9(9) . . ?
C45 C46 C41 121.6(9) . . ?
C45 C46 F50 120.2(9) . . ?
F50 C46 C41 118.2(9) . . ?
C52 C51 S5 125.1(8) . . ?
C52 C51 C56 121.4(10) . . ?
C56 C51 S5 113.5(8) . . ?
C51 C52 H52 120.7 . . ?
C51 C52 C53 118.6(9) . . ?
C53 C52 H52 120.7 . . ?
C52 C53 H53 120.2 . . ?
C54 C53 C52 119.6(10) . . ?
C54 C53 H53 120.2 . . ?
C53 C54 S4 118.5(9) . . ?
C55 C54 S4 120.1(8) . . ?
C55 C54 C53 121.4(10) . . ?
C54 C55 H55 120.1 . . ?
C54 C55 C56 119.9(10) . . ?
C56 C55 H55 120.1 . . ?
C51 C56 H56 120.4 . . ?
C55 C56 C51 119.1(10) . . ?
C55 C56 H56 120.4 . . ?
C62 C61 S4 126.5(9) . . ?
C66 C61 S4 121.0(10) . . ?
C66 C61 C62 112.4(11) . . ?
C63 C62 C61 124.3(10) . . ?
C63 C62 F67 116.9(10) . . ?
F67 C62 C61 118.7(10) . . ?
C62 C63 C64 122.7(11) . . ?
F68 C63 C62 116.7(10) . . ?
F68 C63 C64 120.6(12) . . ?
C63 C64 S3 120.2(10) . . ?
C63 C64 C65 113.0(11) . . ?
C65 C64 S3 126.3(10) . . ?
C66 C65 C64 123.5(11) . . ?
F69 C65 C64 116.0(13) . . ?
F69 C65 C66 120.5(13) . . ?
C61 C66 C65 124.0(11) . . ?
C61 C66 F70 118.1(13) . . ?
C65 C66 F70 117.9(12) . . ?
C72 C71 S3 125.3(12) . . ?
C72 C71 C76 115.7(12) . . ?
C76 C71 S3 118.8(10) . . ?
C71 C72 H72 118.5 . . ?
C71 C72 C73 123.0(14) . . ?
C73 C72 H72 118.5 . . ?
C72 C73 H73 119.7 . . ?
C74 C73 C72 120.6(13) . . ?
C74 C73 H73 119.7 . . ?
C73 C74 S2 115.0(10) . . ?
C73 C74 C75 118.4(12) . . ?
C75 C74 S2 126.6(12) . . ?
C74 C75 H75 120.7 . . ?
C74 C75 C76 118.6(14) . . ?
C76 C75 H75 120.7 . . ?
C71 C76 H76 118.4 . . ?
C75 C76 C71 123.3(13) . . ?
C75 C76 H76 118.4 . . ?
C82 C81 S2 122.0(11) . . ?
C86 C81 S2 119.4(11) . . ?
C86 C81 C82 118.1(11) . . ?
C83 C82 C81 119.6(11) . . ?
F87 C82 C81 119.2(13) . . ?
F87 C82 C83 121.2(12) . . ?
C82 C83 C84 122.5(12) . . ?
F88 C83 C82 117.6(12) . . ?
F88 C83 C84 119.9(13) . . ?
C83 C84 S1 121.7(11) . . ?
C85 C84 S1 122.9(12) . . ?
C85 C84 C83 115.2(12) . . ?
C84 C85 C86 124.2(12) . . ?
C84 C85 F89 121.1(14) . . ?
C86 C85 F89 114.4(13) . . ?
C85 C86 C81 120.2(11) . . ?
F90 C86 C81 117.9(14) . . ?
F90 C86 C85 121.8(13) . . ?

loop_
_geom_bond_atom_site_label_1
_geom_bond_atom_site_label_2
_geom_bond_distance
_geom_bond_site_symmetry_2
_geom_bond_publ_flag
S1 C11 1.745(10) . ?
S1 C84 1.753(13) . ?
S2 C74 1.769(12) . ?
S2 C81 1.769(12) . ?
S3 C64 1.781(12) . ?
S3 C71 1.781(12) . ?
S4 C54 1.793(10) . ?
S4 C61 1.747(12) . ?
S5 C44 1.748(9) . ?
S5 C51 1.779(10) . ?
S6 C34 1.756(11) . ?
S6 C41 1.752(10) . ?
S7 C24 1.761(10) . ?
S7 C31 1.769(10) . ?
S8 C14 1.766(11) . ?
S8 C21 1.762(10) . ?
C11 C12 1.411(13) . ?
C11 C16 1.425(14) . ?
C12 H12 0.9500 . ?
C12 C13 1.403(13) . ?
C13 H13 0.9500 . ?
C13 C14 1.385(13) . ?
C14 C15 1.365(14) . ?
C15 H15 0.9500 . ?
C15 C16 1.404(15) . ?
C16 H16 0.9500 . ?
C21 C22 1.375(13) . ?
C21 C26 1.382(13) . ?
C22 C23 1.375(13) . ?
C22 F27 1.351(12) . ?
C23 C24 1.392(13) . ?
C23 F28 1.362(12) . ?
C24 C25 1.380(13) . ?
C25 C26 1.378(13) . ?
C25 F29 1.348(12) . ?
C26 F30 1.351(12) . ?
C31 C32 1.401(14) . ?
C31 C36 1.373(13) . ?
C32 H32 0.9500 . ?
C32 C33 1.371(14) . ?
C33 H33 0.9500 . ?
C33 C34 1.358(13) . ?
C34 C35 1.387(14) . ?
C35 H35 0.9500 . ?
C35 C36 1.387(14) . ?
C36 H36 0.9500 . ?
C41 C42 1.381(12) . ?
C41 C46 1.390(12) . ?
C42 C43 1.382(12) . ?
C42 F47 1.305(10) . ?
C43 C44 1.393(11) . ?
C43 F48 1.344(10) . ?
C44 C45 1.372(12) . ?
C45 C46 1.360(12) . ?
C45 F49 1.366(10) . ?
C46 F50 1.360(10) . ?
C51 C52 1.379(12) . ?
C51 C56 1.393(12) . ?
C52 H52 0.9500 . ?
C52 C53 1.409(12) . ?
C53 H53 0.9500 . ?
C53 C54 1.380(12) . ?
C54 C55 1.369(13) . ?
C55 H55 0.9500 . ?
C55 C56 1.389(14) . ?
C56 H56 0.9500 . ?
C61 C62 1.405(13) . ?
C61 C66 1.353(14) . ?
C62 C63 1.360(14) . ?
C62 F67 1.367(11) . ?
C63 C64 1.367(13) . ?
C63 F68 1.353(12) . ?
C64 C65 1.401(14) . ?
C65 C66 1.361(15) . ?
C65 F69 1.364(12) . ?
C66 F70 1.377(13) . ?
C71 C72 1.358(14) . ?
C71 C76 1.400(15) . ?
C72 H72 0.9500 . ?
C72 C73 1.386(15) . ?
C73 H73 0.9500 . ?
C73 C74 1.386(15) . ?
C74 C75 1.393(14) . ?
C75 H75 0.9500 . ?
C75 C76 1.400(15) . ?
C76 H76 0.9500 . ?
C81 C82 1.387(14) . ?
C81 C86 1.380(14) . ?
C82 C83 1.362(15) . ?
C82 F87 1.356(12) . ?
C83 C84 1.418(14) . ?
C83 F88 1.324(13) . ?
C84 C85 1.332(14) . ?
C85 C86 1.361(15) . ?
C85 F89 1.370(12) . ?
C86 F90 1.352(13) . ?

loop_
_geom_hbond_atom_site_label_D
_geom_hbond_atom_site_label_H
_geom_hbond_atom_site_label_A
_geom_hbond_distance_DH
_geom_hbond_distance_HA
_geom_hbond_distance_DA
_geom_hbond_angle_DHA
_geom_hbond_site_symmetry_A
_geom_hbond_publ_flag
C13 H13 F27 0.95 2.56 3.452(14) 157.0 1_554 yes
C15 H15 F69 0.95 3.15 3.806(16) 127.8 3_456 yes
C16 H16 F69 0.95 3.20 3.844(17) 127.1 3_456 yes
C16 H16 F70 0.95 2.26 3.194(16) 167.1 3_456 yes
C32 H32 F28 0.95 2.25 3.071(15) 144.7 1_554 yes
C32 H32 F29 0.95 2.99 3.528(15) 117.0 . yes
C33 H33 F28 0.95 3.18 3.529(14) 103.9 1_554 yes
C35 H35 S6 0.95 3.48 3.748(15) 98.8 1_556 yes
C35 H35 F90 0.95 2.94 3.864(16) 166.3 4 yes
C52 H52 F48 0.95 3.29 3.533(12) 97.2 . yes
C53 H53 F67 0.95 2.74 3.654(13) 162.5 1_554 yes
C55 H55 F49 0.95 2.68 3.477(13) 141.4 2_665 yes
C72 H72 F68 0.95 2.09 2.949(17) 149.9 1_554 yes
C72 H72 F69 0.95 2.97 3.664(18) 131.0 . yes
C73 H73 F68 0.95 3.09 3.426(18) 102.5 1_554 yes
C75 H75 S2 0.95 3.30 3.696(17) 107.7 1_556 yes

loop_
_geom_torsion_atom_site_label_1
_geom_torsion_atom_site_label_2
_geom_torsion_atom_site_label_3
_geom_torsion_atom_site_label_4
_geom_torsion
_geom_torsion_site_symmetry_1
_geom_torsion_site_symmetry_2
_geom_torsion_site_symmetry_3
_geom_torsion_site_symmetry_4
_geom_torsion_publ_flag
S1 C11 C12 C13 -176.7(9) . . . . ?
S1 C11 C16 C15 177.3(10) . . . . ?
S1 C84 C85 C86 -179.0(11) . . . . ?
S1 C84 C85 F89 -4.9(17) . . . . ?
S2 C74 C75 C76 174.2(12) . . . . ?
S2 C81 C82 C83 173.5(10) . . . . ?
S2 C81 C82 F87 -6.6(12) . . . . ?
S2 C81 C86 C85 -172.5(10) . . . . ?
S2 C81 C86 F90 9.6(17) . . . . ?
S3 C64 C65 C66 -173.8(11) . . . . ?
S3 C64 C65 F69 4.9(17) . . . . ?
S3 C71 C72 C73 178.4(14) . . . . ?
S3 C71 C76 C75 -174.8(11) . . . . ?
S4 C54 C55 C56 -179.8(9) . . . . ?
S4 C61 C62 C63 -176.1(9) . . . . ?
S4 C61 C62 F67 0.3(12) . . . . ?
S4 C61 C66 C65 176.8(11) . . . . ?
S4 C61 C66 F70 -3.6(15) . . . . ?
S5 C44 C45 C46 -179.0(9) . . . . ?
S5 C44 C45 F49 -0.1(14) . . . . ?
S5 C51 C52 C53 178.6(8) . . . . ?
S5 C51 C56 C55 -177.0(8) . . . . ?
S6 C34 C35 C36 177.1(11) . . . . ?
S6 C41 C42 C43 179.5(9) . . . . ?
S6 C41 C42 F47 -2.7(12) . . . . ?
S6 C41 C46 C45 -178.8(9) . . . . ?
S6 C41 C46 F50 -2.0(14) . . . . ?
S7 C24 C25 C26 -178.8(10) . . . . ?
S7 C24 C25 F29 7.4(18) . . . . ?
S7 C31 C32 C33 173.5(12) . . . . ?
S7 C31 C36 C35 -173.2(11) . . . . ?
S8 C14 C15 C16 176.7(10) . . . . ?
S8 C21 C22 C23 -173.5(10) . . . . ?
S8 C21 C22 F27 3.5(13) . . . . ?
S8 C21 C26 C25 171.9(10) . . . . ?
S8 C21 C26 F30 -6.2(15) . . . . ?
C11 S1 C84 C83 77.0(11) . . . . ?
C11 S1 C84 C85 -97.7(11) . . . . ?
C11 C12 C13 C14 -2.1(17) . . . . ?
C12 C11 C16 C15 -0.2(19) . . . . ?
C12 C13 C14 S8 -176.3(9) . . . . ?
C12 C13 C14 C15 3.6(18) . . . . ?
C13 C14 C15 C16 -3.2(18) . . . . ?
C14 S8 C21 C22 -39.9(10) . . . . ?
C14 S8 C21 C26 145.8(10) . . . . ?
C14 C15 C16 C11 1.4(19) . . . . ?
C16 C11 C12 C13 0.5(17) . . . . ?
C21 S8 C14 C13 -73.5(10) . . . . ?
C21 S8 C14 C15 106.6(10) . . . . ?
C21 C22 C23 C24 -0.8(13) . . . . ?
C21 C22 C23 F28 179.9(9) . . . . ?
C22 C21 C26 C25 -3.2(16) . . . . ?
C22 C21 C26 F30 178.7(9) . . . . ?
C22 C23 C24 S7 177.0(8) . . . . ?
C22 C23 C24 C25 2.7(16) . . . . ?
C23 C24 C25 C26 -5.0(19) . . . . ?
C23 C24 C25 F29 -178.8(11) . . . . ?
C24 S7 C31 C32 18.3(13) . . . . ?
C24 S7 C31 C36 -165.7(10) . . . . ?
C24 C25 C26 C21 6(2) . . . . ?
C24 C25 C26 F30 -176.2(11) . . . . ?
C26 C21 C22 C23 0.9(12) . . . . ?
C26 C21 C22 F27 178.0(11) . . . . ?
F27 C22 C23 C24 -178.0(11) . . . . ?
F27 C22 C23 F28 2.7(13) . . . . ?
F28 C23 C24 S7 -3.8(15) . . . . ?
F28 C23 C24 C25 -178.0(10) . . . . ?
F29 C25 C26 C21 179.2(11) . . . . ?
F29 C25 C26 F30 -2.6(18) . . . . ?
C31 S7 C24 C23 95.7(10) . . . . ?
C31 S7 C24 C25 -90.8(12) . . . . ?
C31 C32 C33 C34 2(2) . . . . ?
C32 C31 C36 C35 3(2) . . . . ?
C32 C33 C34 S6 -176.9(12) . . . . ?
C32 C33 C34 C35 -1(2) . . . . ?
C33 C34 C35 C36 2(2) . . . . ?
C34 S6 C41 C42 51.3(10) . . . . ?
C34 S6 C41 C46 -128.3(10) . . . . ?
C34 C35 C36 C31 -3(2) . . . . ?
C36 C31 C32 C33 -2(2) . . . . ?
C41 S6 C34 C33 -138.8(11) . . . . ?
C41 S6 C34 C35 46.0(14) . . . . ?
C41 C42 C43 C44 1.5(12) . . . . ?
C41 C42 C43 F48 178.2(9) . . . . ?
C42 C41 C46 C45 1.6(15) . . . . ?
C42 C41 C46 F50 178.4(8) . . . . ?
C42 C43 C44 S5 179.8(7) . . . . ?
C42 C43 C44 C45 -2.5(14) . . . . ?
C43 C44 C45 C46 3.2(15) . . . . ?
C43 C44 C45 F49 -177.9(9) . . . . ?
C44 S5 C51 C52 10.9(10) . . . . ?
C44 S5 C51 C56 -168.9(8) . . . . ?
C44 C45 C46 C41 -2.9(17) . . . . ?
C44 C45 C46 F50 -179.7(9) . . . . ?
C46 C41 C42 C43 -0.9(11) . . . . ?
C46 C41 C42 F47 176.8(11) . . . . ?
F47 C42 C43 C44 -176.4(10) . . . . ?
F47 C42 C43 F48 0.4(13) . . . . ?
F48 C43 C44 S5 3.0(14) . . . . ?
F48 C43 C44 C45 -179.3(9) . . . . ?
F49 C45 C46 C41 178.1(10) . . . . ?
F49 C45 C46 F50 1.4(15) . . . . ?
C51 S5 C44 C43 74.1(10) . . . . ?
C51 S5 C44 C45 -103.4(9) . . . . ?
C51 C52 C53 C54 -1.0(15) . . . . ?
C52 C51 C56 C55 3.2(16) . . . . ?
C52 C53 C54 S4 -178.6(8) . . . . ?
C52 C53 C54 C55 2.1(16) . . . . ?
C53 C54 C55 C56 -0.5(16) . . . . ?
C54 S4 C61 C62 -40.3(9) . . . . ?
C54 S4 C61 C66 143.7(10) . . . . ?
C54 C55 C56 C51 -2.1(16) . . . . ?
C56 C51 C52 C53 -1.7(15) . . . . ?
C61 S4 C54 C53 -68.5(10) . . . . ?
C61 S4 C54 C55 110.8(9) . . . . ?
C61 C62 C63 C64 -1.5(14) . . . . ?
C61 C62 C63 F68 180.0(9) . . . . ?
C62 C61 C66 C65 0.3(17) . . . . ?
C62 C61 C66 F70 179.9(9) . . . . ?
C62 C63 C64 S3 174.7(8) . . . . ?
C62 C63 C64 C65 2.1(16) . . . . ?
C63 C64 C65 C66 -1.7(18) . . . . ?
C63 C64 C65 F69 176.9(10) . . . . ?
C64 S3 C71 C72 31.6(15) . . . . ?
C64 S3 C71 C76 -153.2(12) . . . . ?
C64 C65 C66 C61 1(2) . . . . ?
C64 C65 C66 F70 -179.0(10) . . . . ?
C66 C61 C62 C63 0.2(12) . . . . ?
C66 C61 C62 F67 176.6(10) . . . . ?
F67 C62 C63 C64 -178.0(11) . . . . ?
F67 C62 C63 F68 3.5(12) . . . . ?
F68 C63 C64 S3 -6.8(15) . . . . ?
F68 C63 C64 C65 -179.4(10) . . . . ?
F69 C65 C66 C61 -178.0(10) . . . . ?
F69 C65 C66 F70 2.4(18) . . . . ?
C71 S3 C64 C63 91.8(11) . . . . ?
C71 S3 C64 C65 -96.7(12) . . . . ?
C71 C72 C73 C74 -7(3) . . . . ?
C72 C71 C76 C75 1(2) . . . . ?
C72 C73 C74 S2 -170.7(15) . . . . ?
C72 C73 C74 C75 7(3) . . . . ?
C73 C74 C75 C76 -3(2) . . . . ?
C74 S2 C81 C82 56.4(10) . . . . ?
C74 S2 C81 C86 -132.6(11) . . . . ?
C74 C75 C76 C71 -1(2) . . . . ?
C76 C71 C72 C73 3(3) . . . . ?
C81 S2 C74 C73 -150.5(13) . . . . ?
C81 S2 C74 C75 32.3(15) . . . . ?
C81 C82 C83 C84 0.5(14) . . . . ?
C81 C82 C83 F88 178.3(10) . . . . ?
C82 C81 C86 C85 -1.2(19) . . . . ?
C82 C81 C86 F90 -179.2(9) . . . . ?
C82 C83 C84 S1 -179.7(9) . . . . ?
C82 C83 C84 C85 -4.6(17) . . . . ?
C83 C84 C85 C86 6(2) . . . . ?
C83 C84 C85 F89 -179.9(11) . . . . ?
C84 S1 C11 C12 12.4(12) . . . . ?
C84 S1 C11 C16 -164.9(10) . . . . ?
C84 C85 C86 C81 -3(2) . . . . ?
C84 C85 C86 F90 174.5(11) . . . . ?
C86 C81 C82 C83 2.4(13) . . . . ?
C86 C81 C82 F87 -177.7(12) . . . . ?
F87 C82 C83 C84 -179.4(11) . . . . ?
F87 C82 C83 F88 -1.6(15) . . . . ?
F88 C83 C84 S1 2.6(16) . . . . ?
F88 C83 C84 C85 177.6(11) . . . . ?
F89 C85 C86 C81 -177.8(11) . . . . ?
F89 C85 C86 F90 0.1(19) . . . . ?

loop_
_smtbx_masks_void_nr
_smtbx_masks_void_average_x
_smtbx_masks_void_average_y
_smtbx_masks_void_average_z
_smtbx_masks_void_volume
_smtbx_masks_void_count_electrons
_smtbx_masks_void_content
1 0.237 0.880 -0.070 285.2 150.6 '3 C6H14'
2 0.263 0.380 -0.240 285.2 150.6 '3 C6H14'
3 0.737 0.620 -0.647 285.2 150.5 '3 C6H14'
4 0.763 0.120 -0.549 285.2 150.6 '3 C6H14'
